data_4022959
loop_
_publ_author_name
'Chien-Tien Chen'
'Sampada Bettigeri'
'Shiue-Shien Weng'
'Vijay D. Pawar'
'Ya-Hui Lin'
'Cheng-Yuan Liu'
'Way-Zen Lee'

_publ_section_title
;
 Asymmetric Aerobic Oxidation of \a-Hydroxy Acid Derivatives
 by C~4~-Symmetric, Vanadate-Centered, Tetrakisvanadyl(V) Clusters
 Derived from N-Salicylidene-\a-aminocarboxylates
;
_journal_name_full 'Journal of Organic Chemistry'
_journal_page_first 8175
_journal_page_last 8185
_journal_paper_doi 10.1021/jo070575f
_journal_volume 72
_journal_year 2007
_chemical_absolute_configuration unk
_chemical_formula_moiety 'C84 H132 K N4 O25 V5'
_chemical_formula_sum 'C84 H132 K N4 O25 V5'
_chemical_formula_weight 1891.74
_chemical_name_systematic
; 
 ? 
;
_space_group_IT_number 19
_symmetry_cell_setting orthorhombic
_symmetry_space_group_name_Hall 'P 2ac 2ab'
_symmetry_space_group_name_H-M 'P 21 21 21'
_atom_sites_solution_hydrogens geom
_atom_sites_solution_primary direct
_atom_sites_solution_secondary difmap
_audit_creation_method SHELXL-97
_cell_angle_alpha 90.00
_cell_angle_beta 90.00
_cell_angle_gamma 90.00
_cell_formula_units_Z 4
_cell_length_a 14.294(3)
_cell_length_b 14.681(3)
_cell_length_c 51.888(10)
_cell_measurement_reflns_used 139547
_cell_measurement_temperature 200(2)
_cell_measurement_theta_max 25.35
_cell_measurement_theta_min 2.037
_cell_volume 10889(4)
_computing_cell_refinement 'HKL Scalepack (Otwinowski & Minor 1997)'
_computing_data_collection 'Collect (Nonius BV, 1997-2000)'
_computing_data_reduction 'HKL Denzo and Scalepack (Otwinowski & Minor 1997)'
_computing_molecular_graphics 'Ortep-3 for Windows (Farrugia, 1997)'
_computing_publication_material 'WinGX publication routines (Farrugia, 1999)'
_computing_structure_refinement 'SHELXL-97 (Sheldrick, 1997)'
_computing_structure_solution 'SHELXS-97 (Sheldrick, 1990)'
_diffrn_ambient_temperature 200(2)
_diffrn_detector_area_resol_mean 9
_diffrn_measured_fraction_theta_full 0.796
_diffrn_measured_fraction_theta_max 0.796
_diffrn_measurement_device_type KappaCCD
_diffrn_measurement_method 'CCD rotation images, thick slices'
_diffrn_radiation_monochromator graphite
_diffrn_radiation_source 'fine-focus sealed tube'
_diffrn_radiation_type MoK\a
_diffrn_radiation_wavelength 0.71073
_diffrn_reflns_av_R_equivalents 0.1329
_diffrn_reflns_av_sigmaI/netI 0.1488
_diffrn_reflns_limit_h_max 15
_diffrn_reflns_limit_h_min -16
_diffrn_reflns_limit_k_max 12
_diffrn_reflns_limit_k_min -15
_diffrn_reflns_limit_l_max 62
_diffrn_reflns_limit_l_min -60
_diffrn_reflns_number 46393
_diffrn_reflns_theta_full 25.35
_diffrn_reflns_theta_max 25.35
_diffrn_reflns_theta_min 2.10
_exptl_absorpt_coefficient_mu 0.514
_exptl_absorpt_correction_T_max 0.960
_exptl_absorpt_correction_T_min 0.898
_exptl_absorpt_correction_type multi-scan
_exptl_crystal_colour black
_exptl_crystal_density_diffrn 1.154
_exptl_crystal_density_method 'not measured'
_exptl_crystal_description prism
_exptl_crystal_F_000 3992
_exptl_crystal_size_max 0.21
_exptl_crystal_size_mid 0.2
_exptl_crystal_size_min 0.08
_refine_diff_density_max 0.565
_refine_diff_density_min -0.424
_refine_diff_density_rms 0.106
_refine_ls_abs_structure_details 'Flack H D (1983), Acta Cryst. A39, 876-881'
_refine_ls_abs_structure_Flack 0.07(4)
_refine_ls_extinction_method none
_refine_ls_goodness_of_fit_ref 1.003
_refine_ls_hydrogen_treatment fixed
_refine_ls_matrix_type full
_refine_ls_number_parameters 1042
_refine_ls_number_reflns 15003
_refine_ls_number_restraints 34
_refine_ls_restrained_S_all 1.005
_refine_ls_R_factor_all 0.1410
_refine_ls_R_factor_gt 0.0845
_refine_ls_shift/su_max 0.003
_refine_ls_shift/su_mean 0.000
_refine_ls_structure_factor_coef Fsqd
_refine_ls_weighting_details 'calc w=1/[\s^2^(Fo^2^)+(0.1273P)^2^+0.0000P] where P=(Fo^2^+2Fc^2^)/3'
_refine_ls_weighting_scheme calc
_refine_ls_wR_factor_gt 0.2018
_refine_ls_wR_factor_ref 0.2267
_reflns_number_gt 8786
_reflns_number_total 15003
_reflns_threshold_expression >2sigma(I)
_cod_data_source_file jo070575f-File001_3.cif
_cod_data_source_block 4562(cluster-5)
_cod_database_code 4022959

loop_
_symmetry_equiv_pos_as_xyz
'x, y, z'
'-x+1/2, -y, z+1/2'
'-x, y+1/2, -z+1/2'
'x+1/2, -y+1/2, -z'

loop_
_atom_site_label
_atom_site_type_symbol
_atom_site_fract_x
_atom_site_fract_y
_atom_site_fract_z
_atom_site_U_iso_or_equiv
_atom_site_adp_type
_atom_site_occupancy
_atom_site_symmetry_multiplicity
_atom_site_calc_flag
_atom_site_refinement_flags
_atom_site_disorder_assembly
_atom_site_disorder_group
K1 K 0.74330(18) 0.38315(16) 0.22057(5) 0.0650(7) Uani 1 1 d . . .
V1 V 0.83941(11) 0.27469(11) 0.11770(3) 0.0454(4) Uani 1 1 d . . .
V2 V 0.77982(12) 0.47468(11) 0.11889(3) 0.0467(5) Uani 1 1 d . . .
V3 V 0.62960(12) 0.24349(12) 0.12862(3) 0.0526(5) Uani 1 1 d . . .
V4 V 0.85737(12) 0.11732(11) 0.15608(3) 0.0477(5) Uani 1 1 d . . .
V5 V 1.01059(12) 0.34985(11) 0.14653(3) 0.0484(5) Uani 1 1 d . . .
N1 N 0.8795(6) 0.5679(5) 0.13260(14) 0.046(2) Uani 1 1 d . . .
N2 N 0.5455(5) 0.3595(6) 0.12673(16) 0.053(2) Uani 1 1 d . C .
N3 N 0.7334(6) 0.0522(5) 0.16635(15) 0.048(2) Uani 1 1 d . . .
N4 N 1.0710(5) 0.2556(6) 0.17193(15) 0.045(2) Uani 1 1 d . . .
O1 O 0.8671(4) 0.2444(4) 0.09019(11) 0.0471(16) Uani 1 1 d . . .
O2 O 0.6868(4) 0.5319(4) 0.11630(13) 0.0525(17) Uani 1 1 d . . .
O3 O 0.5650(4) 0.1683(5) 0.13977(13) 0.060(2) Uani 1 1 d . . .
O4 O 0.9356(5) 0.0775(4) 0.17443(13) 0.0560(19) Uani 1 1 d . . .
O5 O 1.0602(5) 0.4458(4) 0.14973(13) 0.060(2) Uani 1 1 d . . .
O6 O 0.7416(4) 0.3596(4) 0.11418(11) 0.0463(16) Uani 1 1 d . . .
O7 O 0.7443(4) 0.1949(4) 0.12878(12) 0.0428(16) Uani 1 1 d . . .
O8 O 0.9148(4) 0.2086(4) 0.14029(12) 0.0483(17) Uani 1 1 d . . .
O9 O 0.9135(4) 0.3763(4) 0.12576(11) 0.0451(16) Uani 1 1 d . . .
O10 O 0.8357(5) 0.4976(4) 0.08710(12) 0.0491(17) Uani 1 1 d . . .
O11 O 0.6005(4) 0.2310(4) 0.09478(12) 0.0473(17) Uani 1 1 d . . .
O12 O 0.8606(5) 0.0320(4) 0.13065(12) 0.0545(18) Uani 1 1 d . . .
O13 O 1.0906(4) 0.3011(4) 0.12287(12) 0.0512(18) Uani 1 1 d . . .
O14 O 0.7721(5) 0.4621(4) 0.15571(13) 0.0518(17) Uani 1 1 d . . .
O15 O 0.6480(5) 0.3032(5) 0.16122(12) 0.0554(18) Uani 1 1 d . . .
O16 O 0.8040(5) 0.1976(4) 0.18163(13) 0.0491(18) Uani 1 1 d . . .
O17 O 0.9340(4) 0.3555(4) 0.17673(13) 0.0513(17) Uani 1 1 d . . .
O18 O 0.8107(5) 0.5034(4) 0.19625(13) 0.0565(19) Uani 1 1 d . . .
O19 O 0.6159(5) 0.4077(5) 0.19058(15) 0.073(2) Uani 1 1 d . . .
O20 O 0.6996(6) 0.2289(5) 0.21176(13) 0.071(2) Uani 1 1 d . . .
O21 O 0.8991(5) 0.3213(5) 0.21754(14) 0.060(2) Uani 1 1 d . . .
O22 O 0.8568(19) 0.4894(13) 0.2532(3) 0.316(14) Uani 1 1 d . . .
H22A H 0.8537 0.4709 0.2719 0.379 Uiso 1 1 d R . .
H22B H 0.8890 0.5362 0.2476 0.379 Uiso 1 1 d R . .
O23 O 0.6360(14) 0.5251(18) 0.2398(4) 0.320(13) Uani 1 1 d . . .
H23A H 0.6028 0.5083 0.2558 0.385 Uiso 1 1 d R . .
H23B H 0.6381 0.5770 0.2322 0.385 Uiso 1 1 d R . .
O24 O 0.567(2) 0.332(2) 0.2445(5) 0.47(3) Uani 1 1 d . . .
H24A H 0.5694 0.2858 0.2570 0.565 Uiso 1 1 d R . .
H24B H 0.5123 0.3519 0.2363 0.565 Uiso 1 1 d R . .
O25 O 0.7635(16) 0.3046(15) 0.2634(3) 0.289(11) Uani 1 1 d . . .
H25A H 0.7161 0.2692 0.2696 0.347 Uiso 1 1 d R . .
H25B H 0.8215 0.3161 0.2721 0.347 Uiso 1 1 d R . .
C1 C 0.9114(8) 0.5355(7) 0.0771(2) 0.050(3) Uani 1 1 d . . .
C2 C 0.9290(8) 0.5314(7) 0.0510(2) 0.063(3) Uani 1 1 d . . .
C3 C 1.0119(8) 0.5701(7) 0.0429(2) 0.057(3) Uani 1 1 d . . .
H3A H 1.0247 0.5674 0.0254 0.069 Uiso 1 1 calc R . .
C4 C 1.0768(10) 0.6118(8) 0.0580(2) 0.072(4) Uani 1 1 d . A .
C5 C 1.0574(8) 0.6170(7) 0.0838(2) 0.068(3) Uani 1 1 d . . .
H5A H 1.0993 0.6462 0.0948 0.082 Uiso 1 1 calc R . .
C6 C 0.9737(7) 0.5782(6) 0.0942(2) 0.049(3) Uani 1 1 d . . .
C7 C 0.8537(8) 0.4867(8) 0.03186(18) 0.060(3) Uani 1 1 d . . .
C8 C 0.7662(8) 0.5439(10) 0.0347(2) 0.085(4) Uani 1 1 d . . .
H8A H 0.7183 0.5205 0.0235 0.127 Uiso 1 1 calc R . .
H8B H 0.7798 0.6058 0.0301 0.127 Uiso 1 1 calc R . .
H8C H 0.7449 0.5415 0.0522 0.127 Uiso 1 1 calc R . .
C9 C 0.8875(10) 0.4947(10) 0.0040(2) 0.101(5) Uani 1 1 d . . .
H9A H 0.8419 0.4683 -0.0073 0.151 Uiso 1 1 calc R . .
H9B H 0.9459 0.4630 0.0022 0.151 Uiso 1 1 calc R . .
H9C H 0.8960 0.5577 -0.0003 0.151 Uiso 1 1 calc R . .
C10 C 0.8438(9) 0.3893(7) 0.0382(2) 0.073(3) Uani 1 1 d . . .
H10A H 0.7992 0.3619 0.0267 0.110 Uiso 1 1 calc R . .
H10B H 0.8227 0.3830 0.0556 0.110 Uiso 1 1 calc R . .
H10C H 0.9033 0.3596 0.0362 0.110 Uiso 1 1 calc R . .
C11 C 1.1585(11) 0.6523(7) 0.0465(3) 0.091(4) Uani 1 1 d D . .
C12 C 1.2416(15) 0.6576(19) 0.0656(5) 0.123(7) Uani 0.583(18) 1 d PD A 1
H12A H 1.2405 0.6056 0.0768 0.185 Uiso 0.583(18) 1 calc PR A 1
H12B H 1.2366 0.7122 0.0757 0.185 Uiso 0.583(18) 1 calc PR A 1
H12C H 1.2994 0.6585 0.0562 0.185 Uiso 0.583(18) 1 calc PR A 1
C14 C 1.144(2) 0.7460(14) 0.0339(5) 0.123(7) Uani 0.583(18) 1 d PD A 1
H14A H 1.0937 0.7421 0.0216 0.185 Uiso 0.583(18) 1 calc PR A 1
H14B H 1.2001 0.7645 0.0254 0.185 Uiso 0.583(18) 1 calc PR A 1
H14C H 1.1277 0.7898 0.0470 0.185 Uiso 0.583(18) 1 calc PR A 1
C12A C 1.203(3) 0.733(2) 0.0601(8) 0.123(7) Uani 0.417(18) 1 d PD A 2
H12D H 1.1710 0.7878 0.0550 0.185 Uiso 0.417(18) 1 calc PR A 2
H12E H 1.2675 0.7370 0.0554 0.185 Uiso 0.417(18) 1 calc PR A 2
H12F H 1.1975 0.7252 0.0784 0.185 Uiso 0.417(18) 1 calc PR A 2
C14A C 1.126(3) 0.713(2) 0.0238(6) 0.123(7) Uani 0.417(18) 1 d PD A 2
H14D H 1.0703 0.6889 0.0165 0.185 Uiso 0.417(18) 1 calc PR A 2
H14E H 1.1747 0.7151 0.0110 0.185 Uiso 0.417(18) 1 calc PR A 2
H14F H 1.1147 0.7739 0.0300 0.185 Uiso 0.417(18) 1 calc PR A 2
C13 C 1.2046(8) 0.5944(8) 0.0259(3) 0.087(4) Uani 1 1 d D A .
H13A H 1.1615 0.5850 0.0119 0.130 Uiso 1 1 calc R . .
H13B H 1.2222 0.5366 0.0330 0.130 Uiso 1 1 calc R . .
H13C H 1.2593 0.6250 0.0195 0.130 Uiso 1 1 calc R . .
C15 C 0.9548(8) 0.5927(6) 0.12061(19) 0.053(3) Uani 1 1 d . . .
H15A H 1.0003 0.6226 0.1302 0.063 Uiso 1 1 calc R . .
C16 C 0.8729(8) 0.5920(6) 0.1608(2) 0.058(3) Uani 1 1 d D . .
H16A H 0.9361 0.5909 0.1682 0.070 Uiso 1 1 calc R . .
C17 C 0.8298(7) 0.6859(6) 0.16630(18) 0.052(3) Uani 1 1 d D . .
C18 C 0.8466(8) 0.7095(7) 0.19401(19) 0.067(3) Uani 1 1 d D . .
H18A H 0.8174 0.6647 0.2048 0.101 Uiso 1 1 calc R . .
H18B H 0.8206 0.7684 0.1976 0.101 Uiso 1 1 calc R . .
H18C H 0.9127 0.7105 0.1973 0.101 Uiso 1 1 calc R . .
C19 C 0.8797(9) 0.7608(7) 0.1503(2) 0.081(4) Uani 1 1 d D . .
H19A H 0.8519 0.8189 0.1540 0.121 Uiso 1 1 calc R . .
H19B H 0.8734 0.7476 0.1323 0.121 Uiso 1 1 calc R . .
H19C H 0.9449 0.7624 0.1548 0.121 Uiso 1 1 calc R . .
C20 C 0.7265(8) 0.6866(7) 0.1608(2) 0.076(4) Uani 1 1 d D . .
H20A H 0.6964 0.6401 0.1709 0.114 Uiso 1 1 calc R . .
H20B H 0.7162 0.6751 0.1428 0.114 Uiso 1 1 calc R . .
H20C H 0.7010 0.7450 0.1653 0.114 Uiso 1 1 calc R . .
C21 C 0.8150(8) 0.5139(7) 0.1734(3) 0.064(3) Uani 1 1 d . . .
C22 C 0.5792(6) 0.2806(8) 0.0761(2) 0.050(3) Uani 1 1 d . . .
C23 C 0.5869(6) 0.2549(6) 0.04951(19) 0.042(2) Uani 1 1 d . . .
C24 C 0.5599(6) 0.3133(7) 0.02962(19) 0.045(3) Uani 1 1 d . . .
H24C H 0.5640 0.2923 0.0128 0.055 Uiso 1 1 calc R . .
C25 C 0.5268(7) 0.4019(7) 0.0338(2) 0.058(3) Uani 1 1 d . . .
C26 C 0.5194(7) 0.4276(7) 0.0596(2) 0.056(3) Uani 1 1 d . . .
H26A H 0.4946 0.4849 0.0630 0.068 Uiso 1 1 calc R . .
C27 C 0.5452(7) 0.3764(7) 0.08012(18) 0.050(3) Uani 1 1 d . . .
C28 C 0.6195(7) 0.1574(7) 0.0428(2) 0.064(3) Uani 1 1 d . . .
C29 C 0.5440(8) 0.0911(8) 0.0543(2) 0.072(3) Uani 1 1 d . . .
H29A H 0.4843 0.1038 0.0466 0.108 Uiso 1 1 calc R . .
H29B H 0.5400 0.0999 0.0726 0.108 Uiso 1 1 calc R . .
H29C H 0.5614 0.0293 0.0507 0.108 Uiso 1 1 calc R . .
C30 C 0.6263(9) 0.1389(7) 0.01517(19) 0.070(3) Uani 1 1 d . . .
H30A H 0.5664 0.1486 0.0072 0.105 Uiso 1 1 calc R . .
H30B H 0.6453 0.0769 0.0126 0.105 Uiso 1 1 calc R . .
H30C H 0.6715 0.1790 0.0076 0.105 Uiso 1 1 calc R . .
C31 C 0.7149(8) 0.1363(7) 0.0562(2) 0.076(4) Uani 1 1 d . . .
H31A H 0.7333 0.0749 0.0524 0.113 Uiso 1 1 calc R . .
H31B H 0.7083 0.1434 0.0745 0.113 Uiso 1 1 calc R . .
H31C H 0.7617 0.1777 0.0500 0.113 Uiso 1 1 calc R . .
C32 C 0.4984(9) 0.4576(7) 0.0103(2) 0.071(3) Uani 1 1 d . . .
C33 C 0.4856(9) 0.5624(9) 0.0186(3) 0.099(3) Uani 1 1 d . . .
H33A H 0.4425 0.5663 0.0328 0.148 Uiso 1 1 calc R . .
H33B H 0.4617 0.5966 0.0043 0.148 Uiso 1 1 calc R . .
H33C H 0.5450 0.5870 0.0238 0.148 Uiso 1 1 calc R . .
C34 C 0.5660(9) 0.4475(10) -0.0128(3) 0.099(3) Uani 1 1 d . . .
H34A H 0.5672 0.3851 -0.0183 0.148 Uiso 1 1 calc R . .
H34B H 0.6278 0.4659 -0.0077 0.148 Uiso 1 1 calc R . .
H34C H 0.5449 0.4853 -0.0267 0.148 Uiso 1 1 calc R . .
C35 C 0.3978(9) 0.4212(10) 0.0023(3) 0.099(3) Uani 1 1 d . . .
H35A H 0.3553 0.4286 0.0165 0.148 Uiso 1 1 calc R . .
H35B H 0.4019 0.3579 -0.0021 0.148 Uiso 1 1 calc R . .
H35C H 0.3754 0.4552 -0.0122 0.148 Uiso 1 1 calc R . .
C36 C 0.5320(7) 0.4060(8) 0.1051(2) 0.059(3) Uani 1 1 d . . .
H36A H 0.5112 0.4657 0.1070 0.071 Uiso 1 1 calc R . .
C37 C 0.5264(8) 0.4083(10) 0.1510(2) 0.079(4) Uani 1 1 d D . .
H37A H 0.5435 0.4720 0.1479 0.095 Uiso 1 1 calc R B 1
C38 C 0.4223(14) 0.409(3) 0.1585(7) 0.105(10) Uani 0.532(19) 1 d PD C 1
C39 C 0.414(4) 0.463(5) 0.1839(12) 0.124(8) Uani 0.532(19) 1 d PD C 1
H39A H 0.4467 0.4314 0.1973 0.187 Uiso 0.532(19) 1 calc PR C 1
H39B H 0.3488 0.4682 0.1885 0.187 Uiso 0.532(19) 1 calc PR C 1
H39C H 0.4399 0.5225 0.1817 0.187 Uiso 0.532(19) 1 calc PR C 1
C40 C 0.3667(17) 0.465(3) 0.1381(5) 0.124(8) Uani 0.532(19) 1 d PD C 1
H40A H 0.3683 0.4335 0.1218 0.187 Uiso 0.532(19) 1 calc PR C 1
H40B H 0.3946 0.5239 0.1362 0.187 Uiso 0.532(19) 1 calc PR C 1
H40C H 0.3030 0.4713 0.1436 0.187 Uiso 0.532(19) 1 calc PR C 1
C41 C 0.402(2) 0.308(3) 0.1607(6) 0.124(8) Uani 0.532(19) 1 d PD C 1
H41A H 0.4392 0.2823 0.1742 0.187 Uiso 0.532(19) 1 calc PR C 1
H41B H 0.4169 0.2786 0.1447 0.187 Uiso 0.532(19) 1 calc PR C 1
H41C H 0.3369 0.2992 0.1645 0.187 Uiso 0.532(19) 1 calc PR C 1
C38A C 0.4345(15) 0.375(3) 0.1633(7) 0.105(10) Uani 0.468(19) 1 d PD C 2
C39A C 0.406(5) 0.439(6) 0.1853(14) 0.124(8) Uani 0.468(19) 1 d PD C 2
H39D H 0.4565 0.4439 0.1975 0.187 Uiso 0.468(19) 1 calc PR C 2
H39E H 0.3515 0.4159 0.1938 0.187 Uiso 0.468(19) 1 calc PR C 2
H39F H 0.3926 0.4987 0.1785 0.187 Uiso 0.468(19) 1 calc PR C 2
C40A C 0.351(2) 0.377(4) 0.1440(6) 0.124(8) Uani 0.468(19) 1 d PD C 2
H40D H 0.3644 0.3364 0.1299 0.187 Uiso 0.468(19) 1 calc PR C 2
H40E H 0.3428 0.4374 0.1376 0.187 Uiso 0.468(19) 1 calc PR C 2
H40F H 0.2954 0.3569 0.1526 0.187 Uiso 0.468(19) 1 calc PR C 2
C41A C 0.430(2) 0.278(3) 0.1733(6) 0.124(8) Uani 0.468(19) 1 d PD C 2
H41D H 0.4782 0.2691 0.1859 0.187 Uiso 0.468(19) 1 calc PR C 2
H41E H 0.4382 0.2365 0.1593 0.187 Uiso 0.468(19) 1 calc PR C 2
H41F H 0.3699 0.2681 0.1812 0.187 Uiso 0.468(19) 1 calc PR C 2
C42 C 0.5995(9) 0.3711(11) 0.1690(2) 0.077(4) Uani 1 1 d . C .
C43 C 0.8039(6) -0.0257(6) 0.1178(2) 0.041(2) Uani 1 1 d . . .
C44 C 0.8317(7) -0.0709(7) 0.09638(19) 0.050(3) Uani 1 1 d . . .
C45 C 0.7702(9) -0.1292(8) 0.0851(2) 0.064(3) Uani 1 1 d . . .
H45A H 0.7904 -0.1612 0.0707 0.077 Uiso 1 1 calc R . .
C46 C 0.6811(8) -0.1441(7) 0.0934(2) 0.056(3) Uani 1 1 d . D .
C47 C 0.6541(7) -0.0973(7) 0.1140(2) 0.063(3) Uani 1 1 d . . .
H47A H 0.5932 -0.1046 0.1200 0.075 Uiso 1 1 calc R . .
C48 C 0.7130(7) -0.0379(6) 0.12712(19) 0.047(3) Uani 1 1 d . . .
C49 C 0.9354(8) -0.0597(6) 0.0872(2) 0.063(3) Uani 1 1 d . . .
C50 C 1.0040(7) -0.0910(7) 0.1071(2) 0.078(4) Uani 1 1 d . . .
H50A H 1.0665 -0.0819 0.1008 0.116 Uiso 1 1 calc R . .
H50B H 0.9944 -0.1546 0.1105 0.116 Uiso 1 1 calc R . .
H50C H 0.9954 -0.0568 0.1226 0.116 Uiso 1 1 calc R . .
C51 C 0.9523(10) -0.1160(9) 0.0628(3) 0.100(5) Uani 1 1 d . . .
H51A H 1.0155 -0.1073 0.0571 0.149 Uiso 1 1 calc R . .
H51B H 0.9099 -0.0966 0.0496 0.149 Uiso 1 1 calc R . .
H51C H 0.9421 -0.1793 0.0665 0.149 Uiso 1 1 calc R . .
C52 C 0.9515(8) 0.0379(7) 0.0796(2) 0.072(4) Uani 1 1 d . . .
H52A H 1.0145 0.0449 0.0735 0.108 Uiso 1 1 calc R . .
H52B H 0.9417 0.0767 0.0942 0.108 Uiso 1 1 calc R . .
H52C H 0.9086 0.0542 0.0661 0.108 Uiso 1 1 calc R . .
C53 C 0.6147(10) -0.2134(8) 0.0804(3) 0.096(4) Uani 1 1 d D . .
C54 C 0.627(3) -0.193(2) 0.0504(4) 0.118(4) Uani 0.344(14) 1 d PD D 1
H54A H 0.6867 -0.1660 0.0474 0.177 Uiso 0.344(14) 1 calc PR D 1
H54B H 0.5784 -0.1518 0.0449 0.177 Uiso 0.344(14) 1 calc PR D 1
H54C H 0.6217 -0.2489 0.0409 0.177 Uiso 0.344(14) 1 calc PR D 1
C56 C 0.5126(18) -0.207(3) 0.0910(9) 0.118(4) Uani 0.344(14) 1 d PD D 1
H56A H 0.4832 -0.1531 0.0847 0.177 Uiso 0.344(14) 1 calc PR D 1
H56B H 0.5141 -0.2059 0.1095 0.177 Uiso 0.344(14) 1 calc PR D 1
H56C H 0.4777 -0.2597 0.0854 0.177 Uiso 0.344(14) 1 calc PR D 1
C54A C 0.5462(17) -0.1695(12) 0.0611(5) 0.118(4) Uani 0.656(14) 1 d PD D 2
H54D H 0.5809 -0.1385 0.0479 0.177 Uiso 0.656(14) 1 calc PR D 2
H54E H 0.5069 -0.1267 0.0699 0.177 Uiso 0.656(14) 1 calc PR D 2
H54F H 0.5081 -0.2160 0.0534 0.177 Uiso 0.656(14) 1 calc PR D 2
C56A C 0.5387(15) -0.2613(14) 0.0996(4) 0.118(4) Uani 0.656(14) 1 d PD D 2
H56D H 0.5649 -0.3160 0.1067 0.177 Uiso 0.656(14) 1 calc PR D 2
H56E H 0.4831 -0.2759 0.0901 0.177 Uiso 0.656(14) 1 calc PR D 2
H56F H 0.5233 -0.2200 0.1133 0.177 Uiso 0.656(14) 1 calc PR D 2
C55 C 0.6658(10) -0.3027(7) 0.0737(3) 0.118(4) Uani 1 1 d D D .
H55A H 0.7151 -0.2902 0.0616 0.177 Uiso 1 1 calc R . .
H55B H 0.6223 -0.3448 0.0661 0.177 Uiso 1 1 calc R . .
H55C H 0.6919 -0.3287 0.0890 0.177 Uiso 1 1 calc R . .
C57 C 0.6841(7) 0.0021(6) 0.1519(2) 0.052(3) Uani 1 1 d . . .
H57A H 0.6238 -0.0109 0.1575 0.062 Uiso 1 1 calc R . .
C58 C 0.6917(8) 0.0833(6) 0.1911(2) 0.057(3) Uani 1 1 d . . .
H58A H 0.6241 0.0902 0.1885 0.068 Uiso 1 1 calc R . .
C59 C 0.7078(10) 0.0194(7) 0.2150(2) 0.076(4) Uani 1 1 d . . .
C60 C 0.6451(10) 0.0490(8) 0.2369(2) 0.091(2) Uani 1 1 d . . .
H60A H 0.6550 0.0100 0.2515 0.136 Uiso 1 1 calc R . .
H60B H 0.5809 0.0451 0.2315 0.136 Uiso 1 1 calc R . .
H60C H 0.6594 0.1108 0.2415 0.136 Uiso 1 1 calc R . .
C61 C 0.6800(10) -0.0785(8) 0.2075(2) 0.091(2) Uani 1 1 d . . .
H61A H 0.6200 -0.0777 0.1992 0.136 Uiso 1 1 calc R . .
H61B H 0.6767 -0.1156 0.2227 0.136 Uiso 1 1 calc R . .
H61C H 0.7259 -0.1031 0.1959 0.136 Uiso 1 1 calc R . .
C62 C 0.8111(10) 0.0232(9) 0.2234(2) 0.091(2) Uani 1 1 d . . .
H62A H 0.8193 -0.0121 0.2388 0.136 Uiso 1 1 calc R . .
H62B H 0.8286 0.0853 0.2267 0.136 Uiso 1 1 calc R . .
H62C H 0.8498 -0.0012 0.2100 0.136 Uiso 1 1 calc R . .
C63 C 0.7336(9) 0.1783(7) 0.1958(2) 0.054(3) Uani 1 1 d . . .
C64 C 1.1418(7) 0.2273(7) 0.1191(2) 0.050(2) Uani 1 1 d . . .
C65 C 1.1876(7) 0.2118(8) 0.0958(2) 0.055(3) Uani 1 1 d . E .
C66 C 1.2354(8) 0.1300(8) 0.0924(2) 0.062(3) Uani 1 1 d . . .
H66A H 1.2640 0.1180 0.0767 0.075 Uiso 1 1 calc R . .
C67 C 1.2417(6) 0.0636(8) 0.1128(2) 0.058(3) Uani 1 1 d . F .
C68 C 1.1995(7) 0.0842(8) 0.1354(2) 0.067(3) Uani 1 1 d . . .
H68A H 1.2054 0.0433 0.1489 0.080 Uiso 1 1 calc R . .
C69 C 1.1483(7) 0.1622(7) 0.13931(18) 0.044(2) Uani 1 1 d . . .
C70 C 1.1831(7) 0.2805(8) 0.0743(2) 0.061(3) Uani 1 1 d D . .
C71 C 1.2272(9) 0.3694(9) 0.0827(2) 0.093(5) Uani 1 1 d . E .
H71A H 1.1971 0.3905 0.0981 0.139 Uiso 1 1 calc R . .
H71B H 1.2198 0.4140 0.0693 0.139 Uiso 1 1 calc R . .
H71C H 1.2926 0.3601 0.0860 0.139 Uiso 1 1 calc R . .
C72 C 1.239(3) 0.236(3) 0.0518(6) 0.071(9) Uani 0.61(6) 1 d PD E 1
H72A H 1.2474 0.2801 0.0383 0.107 Uiso 0.61(6) 1 calc PR E 1
H72B H 1.2043 0.1850 0.0452 0.107 Uiso 0.61(6) 1 calc PR E 1
H72C H 1.2985 0.2161 0.0579 0.107 Uiso 0.61(6) 1 calc PR E 1
C72A C 1.234(5) 0.274(4) 0.0479(7) 0.071(9) Uani 0.39(6) 1 d PD E 2
H72D H 1.2602 0.2139 0.0460 0.107 Uiso 0.39(6) 1 calc PR E 2
H72E H 1.2826 0.3184 0.0471 0.107 Uiso 0.39(6) 1 calc PR E 2
H72F H 1.1897 0.2844 0.0343 0.107 Uiso 0.39(6) 1 calc PR E 2
C73 C 1.0836(8) 0.2923(9) 0.0647(2) 0.072(3) Uani 1 1 d . E .
H73A H 1.0441 0.3106 0.0787 0.108 Uiso 1 1 calc R . .
H73B H 1.0614 0.2356 0.0578 0.108 Uiso 1 1 calc R . .
H73C H 1.0822 0.3381 0.0515 0.108 Uiso 1 1 calc R . .
C74 C 1.3067(8) -0.0178(8) 0.1083(3) 0.077(4) Uani 1 1 d D . .
C75 C 1.2742(9) -0.0974(9) 0.1255(3) 0.092(3) Uani 1 1 d . F .
H75A H 1.2778 -0.0797 0.1432 0.138 Uiso 1 1 calc R . .
H75B H 1.3138 -0.1492 0.1226 0.138 Uiso 1 1 calc R . .
H75C H 1.2108 -0.1129 0.1213 0.138 Uiso 1 1 calc R . .
C76 C 1.3004(9) -0.0568(9) 0.0814(3) 0.092(3) Uani 1 1 d . F .
H76A H 1.3194 -0.0115 0.0691 0.138 Uiso 1 1 calc R . .
H76B H 1.2371 -0.0749 0.0779 0.138 Uiso 1 1 calc R . .
H76C H 1.3408 -0.1089 0.0801 0.138 Uiso 1 1 calc R . .
C77 C 1.4016(19) 0.005(2) 0.1215(10) 0.092(3) Uani 0.55(7) 1 d PD F 1
H77A H 1.4001 -0.0155 0.1391 0.138 Uiso 0.55(7) 1 calc PR F 1
H77B H 1.4119 0.0694 0.1210 0.138 Uiso 0.55(7) 1 calc PR F 1
H77C H 1.4513 -0.0256 0.1125 0.138 Uiso 0.55(7) 1 calc PR F 1
C77A C 1.4092(14) 0.023(3) 0.1088(14) 0.092(3) Uani 0.45(7) 1 d PD F 2
H77D H 1.4250 0.0458 0.0920 0.138 Uiso 0.45(7) 1 calc PR F 2
H77E H 1.4528 -0.0236 0.1137 0.138 Uiso 0.45(7) 1 calc PR F 2
H77F H 1.4121 0.0720 0.1211 0.138 Uiso 0.45(7) 1 calc PR F 2
C78 C 1.1144(7) 0.1837(8) 0.1650(2) 0.056(3) Uani 1 1 d . . .
H78A H 1.1255 0.1405 0.1778 0.068 Uiso 1 1 calc R . .
C79 C 1.0429(7) 0.2600(7) 0.19819(18) 0.049(3) Uani 1 1 d . . .
H79A H 1.0298 0.1976 0.2039 0.058 Uiso 1 1 calc R . .
C80 C 1.1196(9) 0.3027(8) 0.2177(2) 0.066(3) Uani 1 1 d . . .
C81 C 1.0744(9) 0.3072(8) 0.2447(2) 0.080(4) Uani 1 1 d . . .
H81A H 1.1179 0.3332 0.2567 0.120 Uiso 1 1 calc R . .
H81B H 1.0579 0.2469 0.2502 0.120 Uiso 1 1 calc R . .
H81C H 1.0191 0.3443 0.2440 0.120 Uiso 1 1 calc R . .
C82 C 1.2034(8) 0.2450(10) 0.2162(2) 0.088(4) Uani 1 1 d . . .
H82A H 1.2506 0.2686 0.2275 0.132 Uiso 1 1 calc R . .
H82B H 1.2266 0.2445 0.1989 0.132 Uiso 1 1 calc R . .
H82C H 1.1876 0.1840 0.2213 0.132 Uiso 1 1 calc R . .
C83 C 1.1391(9) 0.3985(8) 0.2094(2) 0.088(4) Uani 1 1 d . . .
H83A H 1.1844 0.4253 0.2207 0.132 Uiso 1 1 calc R . .
H83B H 1.0822 0.4333 0.2100 0.132 Uiso 1 1 calc R . .
H83C H 1.1629 0.3985 0.1921 0.132 Uiso 1 1 calc R . .
C84 C 0.9489(9) 0.3144(7) 0.1994(2) 0.059(3) Uani 1 1 d . . .

loop_
_atom_site_aniso_label
_atom_site_aniso_U_11
_atom_site_aniso_U_22
_atom_site_aniso_U_33
_atom_site_aniso_U_23
_atom_site_aniso_U_13
_atom_site_aniso_U_12
K1 0.0856(19) 0.0532(14) 0.0563(16) 0.0003(12) 0.0019(14) -0.0075(13)
V1 0.0482(10) 0.0475(10) 0.0405(10) -0.0002(8) -0.0031(8) -0.0062(8)
V2 0.0494(11) 0.0479(10) 0.0429(11) 0.0010(8) 0.0064(9) 0.0005(9)
V3 0.0547(11) 0.0598(11) 0.0433(10) -0.0005(9) -0.0021(9) -0.0094(10)
V4 0.0501(11) 0.0497(10) 0.0434(10) 0.0018(8) 0.0010(9) -0.0094(9)
V5 0.0572(11) 0.0461(10) 0.0420(11) 0.0021(8) -0.0030(9) -0.0047(9)
N1 0.068(6) 0.043(5) 0.026(5) -0.005(4) -0.001(4) -0.005(4)
N2 0.038(5) 0.080(6) 0.041(5) -0.024(5) 0.006(4) -0.008(5)
N3 0.059(5) 0.050(5) 0.034(5) -0.007(4) 0.000(4) -0.013(5)
N4 0.048(5) 0.048(5) 0.038(5) 0.000(4) -0.011(4) -0.009(5)
O1 0.057(4) 0.048(4) 0.036(4) -0.005(3) -0.001(3) -0.017(4)
O2 0.050(4) 0.049(4) 0.058(5) 0.006(3) 0.008(4) 0.009(3)
O3 0.047(4) 0.075(5) 0.058(5) 0.017(4) 0.000(4) -0.024(4)
O4 0.061(5) 0.057(4) 0.050(4) 0.018(3) -0.022(4) -0.002(4)
O5 0.083(5) 0.054(4) 0.044(4) 0.000(3) -0.014(4) -0.018(4)
O6 0.046(4) 0.060(4) 0.033(4) 0.001(3) -0.001(3) 0.003(3)
O7 0.040(4) 0.047(4) 0.042(4) 0.009(3) -0.003(3) -0.008(3)
O8 0.054(4) 0.048(4) 0.042(4) 0.013(3) -0.002(3) -0.020(3)
O9 0.061(4) 0.038(3) 0.036(4) 0.006(3) -0.014(3) -0.008(3)
O10 0.061(5) 0.050(4) 0.036(4) 0.004(3) -0.001(3) -0.001(4)
O11 0.052(4) 0.047(4) 0.042(4) 0.011(3) -0.013(3) 0.001(3)
O12 0.053(4) 0.052(4) 0.058(5) 0.003(3) 0.012(4) -0.007(4)
O13 0.056(4) 0.047(4) 0.051(5) 0.009(3) 0.005(4) 0.009(4)
O14 0.067(5) 0.046(4) 0.042(4) -0.002(3) 0.007(4) -0.006(4)
O15 0.059(4) 0.074(5) 0.033(4) -0.003(4) -0.003(4) -0.008(4)
O16 0.064(5) 0.050(4) 0.033(4) -0.001(3) -0.004(4) -0.014(4)
O17 0.048(4) 0.063(4) 0.043(4) -0.002(4) -0.006(3) -0.005(4)
O18 0.085(5) 0.057(4) 0.028(4) -0.004(3) 0.003(4) -0.002(4)
O19 0.060(5) 0.100(6) 0.059(5) -0.016(4) 0.009(4) -0.004(5)
O20 0.118(6) 0.066(5) 0.030(4) -0.010(4) -0.003(4) 0.005(5)
O21 0.074(5) 0.066(5) 0.039(5) -0.019(4) 0.015(4) -0.018(4)
O22 0.56(4) 0.27(2) 0.119(13) -0.024(12) 0.005(18) 0.18(3)
O23 0.27(2) 0.48(4) 0.211(19) -0.13(2) 0.108(16) -0.02(3)
O24 0.61(6) 0.57(5) 0.23(3) 0.03(3) 0.05(3) 0.36(5)
O25 0.38(3) 0.34(3) 0.148(16) -0.061(15) 0.034(17) -0.06(2)
C1 0.053(7) 0.055(7) 0.041(7) 0.008(5) 0.003(6) 0.004(6)
C2 0.070(8) 0.060(7) 0.058(8) 0.008(6) -0.001(7) 0.003(7)
C3 0.058(7) 0.068(7) 0.047(7) 0.014(6) 0.016(6) 0.005(7)
C4 0.097(10) 0.066(8) 0.053(8) -0.012(6) 0.022(8) -0.016(8)
C5 0.076(9) 0.051(7) 0.077(9) 0.004(6) 0.001(7) 0.000(7)
C6 0.042(6) 0.043(6) 0.064(8) 0.001(5) 0.018(6) 0.002(5)
C7 0.065(7) 0.089(9) 0.027(6) -0.009(5) 0.010(5) 0.010(7)
C8 0.070(8) 0.140(12) 0.045(7) 0.018(7) 0.003(6) 0.045(9)
C9 0.114(11) 0.142(12) 0.047(8) 0.022(8) 0.015(7) -0.022(10)
C10 0.094(9) 0.061(7) 0.065(8) 0.005(6) -0.012(7) -0.018(7)
C11 0.131(12) 0.042(7) 0.098(11) -0.011(7) 0.045(10) -0.025(9)
C12 0.118(13) 0.108(13) 0.143(16) -0.067(13) 0.063(11) -0.062(11)
C14 0.118(13) 0.108(13) 0.143(16) -0.067(13) 0.063(11) -0.062(11)
C12A 0.118(13) 0.108(13) 0.143(16) -0.067(13) 0.063(11) -0.062(11)
C14A 0.118(13) 0.108(13) 0.143(16) -0.067(13) 0.063(11) -0.062(11)
C13 0.074(9) 0.074(8) 0.112(12) -0.008(8) 0.029(8) 0.000(7)
C15 0.086(8) 0.034(6) 0.038(6) -0.013(5) 0.007(6) 0.009(6)
C16 0.076(8) 0.048(6) 0.052(7) 0.003(5) 0.005(6) -0.015(6)
C17 0.073(8) 0.043(6) 0.039(6) 0.002(5) -0.018(6) -0.010(6)
C18 0.088(8) 0.060(7) 0.054(7) -0.012(5) -0.007(6) 0.008(7)
C19 0.113(10) 0.060(7) 0.069(8) 0.005(6) 0.023(8) 0.014(8)
C20 0.094(10) 0.061(8) 0.073(9) -0.020(6) 0.000(8) 0.018(7)
C21 0.056(7) 0.046(7) 0.088(10) 0.008(7) 0.026(7) 0.022(6)
C22 0.023(5) 0.076(8) 0.052(7) -0.013(6) 0.007(5) 0.000(6)
C23 0.039(5) 0.042(6) 0.047(6) 0.001(5) -0.007(5) 0.004(5)
C24 0.037(6) 0.064(7) 0.036(6) -0.002(5) -0.006(5) 0.005(5)
C25 0.065(7) 0.046(7) 0.064(8) 0.007(6) -0.001(6) 0.016(6)
C26 0.045(6) 0.064(7) 0.060(8) 0.001(6) -0.014(6) 0.034(6)
C27 0.048(6) 0.069(7) 0.034(6) -0.009(6) -0.004(5) -0.003(6)
C28 0.061(7) 0.068(7) 0.064(8) -0.016(6) -0.032(6) 0.025(7)
C29 0.060(8) 0.083(8) 0.072(9) 0.008(6) 0.020(6) -0.021(7)
C30 0.110(10) 0.052(7) 0.048(7) -0.019(5) -0.008(7) 0.024(7)
C31 0.096(9) 0.058(8) 0.072(8) -0.003(6) 0.006(7) 0.033(7)
C32 0.075(8) 0.053(7) 0.083(9) 0.000(6) -0.024(8) 0.015(6)
C33 0.088(6) 0.117(6) 0.092(6) 0.026(5) -0.043(5) 0.007(5)
C34 0.088(6) 0.117(6) 0.092(6) 0.026(5) -0.043(5) 0.007(5)
C35 0.088(6) 0.117(6) 0.092(6) 0.026(5) -0.043(5) 0.007(5)
C36 0.046(7) 0.069(8) 0.063(8) -0.025(6) 0.004(6) 0.004(6)
C37 0.075(9) 0.125(11) 0.037(7) -0.020(7) 0.005(7) 0.012(8)
C38 0.082(13) 0.20(3) 0.038(14) -0.041(16) 0.007(10) 0.006(15)
C39 0.040(8) 0.27(3) 0.062(9) -0.035(15) 0.001(5) -0.008(11)
C40 0.040(8) 0.27(3) 0.062(9) -0.035(15) 0.001(5) -0.008(11)
C41 0.040(8) 0.27(3) 0.062(9) -0.035(15) 0.001(5) -0.008(11)
C38A 0.082(13) 0.20(3) 0.038(14) -0.041(16) 0.007(10) 0.006(15)
C39A 0.040(8) 0.27(3) 0.062(9) -0.035(15) 0.001(5) -0.008(11)
C40A 0.040(8) 0.27(3) 0.062(9) -0.035(15) 0.001(5) -0.008(11)
C41A 0.040(8) 0.27(3) 0.062(9) -0.035(15) 0.001(5) -0.008(11)
C42 0.073(9) 0.118(11) 0.039(7) -0.016(8) 0.018(7) -0.032(9)
C43 0.038(6) 0.029(5) 0.057(7) -0.005(5) 0.002(6) 0.006(5)
C44 0.058(7) 0.061(7) 0.031(6) -0.001(5) 0.015(5) 0.012(6)
C45 0.075(9) 0.053(7) 0.064(8) -0.004(6) -0.028(7) 0.034(7)
C46 0.054(8) 0.045(7) 0.070(8) -0.023(6) -0.023(7) 0.009(6)
C47 0.044(6) 0.064(7) 0.080(9) -0.016(6) 0.000(6) 0.007(6)
C48 0.057(7) 0.031(5) 0.053(7) -0.001(5) 0.005(6) 0.004(5)
C49 0.091(9) 0.015(5) 0.083(9) 0.004(5) 0.042(7) 0.006(6)
C50 0.041(6) 0.075(8) 0.117(11) 0.055(8) 0.004(7) 0.019(6)
C51 0.115(11) 0.079(8) 0.105(11) -0.008(8) 0.062(9) 0.027(9)
C52 0.075(8) 0.064(8) 0.077(9) 0.013(6) 0.031(7) 0.019(7)
C53 0.120(12) 0.064(8) 0.102(12) 0.005(8) -0.004(9) 0.014(9)
C54 0.119(9) 0.048(6) 0.188(12) -0.031(6) -0.074(9) 0.009(6)
C56 0.119(9) 0.048(6) 0.188(12) -0.031(6) -0.074(9) 0.009(6)
C54A 0.119(9) 0.048(6) 0.188(12) -0.031(6) -0.074(9) 0.009(6)
C56A 0.119(9) 0.048(6) 0.188(12) -0.031(6) -0.074(9) 0.009(6)
C55 0.119(9) 0.048(6) 0.188(12) -0.031(6) -0.074(9) 0.009(6)
C57 0.052(7) 0.042(6) 0.061(7) 0.008(5) 0.019(6) 0.007(5)
C58 0.063(7) 0.048(6) 0.060(8) 0.003(5) 0.021(6) 0.005(6)
C59 0.112(11) 0.046(7) 0.072(9) 0.013(6) 0.026(8) -0.001(7)
C60 0.139(7) 0.083(5) 0.050(4) 0.014(4) 0.034(5) 0.000(5)
C61 0.139(7) 0.083(5) 0.050(4) 0.014(4) 0.034(5) 0.000(5)
C62 0.139(7) 0.083(5) 0.050(4) 0.014(4) 0.034(5) 0.000(5)
C63 0.089(9) 0.039(7) 0.035(7) -0.001(5) -0.009(7) -0.013(6)
C64 0.053(6) 0.050(6) 0.047(6) 0.000(5) -0.013(6) -0.001(6)
C65 0.048(6) 0.080(8) 0.039(7) -0.012(6) -0.005(5) -0.014(6)
C66 0.063(8) 0.075(8) 0.049(7) -0.008(6) 0.011(6) -0.001(7)
C67 0.027(6) 0.093(9) 0.052(8) 0.005(6) 0.000(5) -0.003(6)
C68 0.053(7) 0.080(8) 0.068(9) 0.026(7) 0.011(6) -0.006(7)
C69 0.042(6) 0.051(6) 0.041(6) 0.003(5) -0.001(5) 0.004(6)
C70 0.051(7) 0.071(8) 0.062(8) 0.018(6) 0.004(6) 0.002(6)
C71 0.085(9) 0.108(11) 0.085(10) 0.049(8) -0.026(8) -0.047(9)
C72 0.072(9) 0.10(3) 0.044(11) 0.025(14) 0.002(9) 0.013(16)
C72A 0.072(9) 0.10(3) 0.044(11) 0.025(14) 0.002(9) 0.013(16)
C73 0.069(8) 0.093(9) 0.055(8) 0.019(7) -0.005(6) 0.014(7)
C74 0.052(7) 0.075(9) 0.104(11) -0.011(8) -0.010(7) 0.015(7)
C75 0.088(6) 0.091(6) 0.096(7) -0.015(6) -0.007(5) 0.035(5)
C76 0.088(6) 0.091(6) 0.096(7) -0.015(6) -0.007(5) 0.035(5)
C77 0.088(6) 0.091(6) 0.096(7) -0.015(6) -0.007(5) 0.035(5)
C77A 0.088(6) 0.091(6) 0.096(7) -0.015(6) -0.007(5) 0.035(5)
C78 0.038(6) 0.071(8) 0.060(8) 0.015(6) -0.006(6) -0.005(6)
C79 0.056(6) 0.050(6) 0.040(6) 0.008(5) -0.011(5) -0.021(6)
C80 0.098(10) 0.066(7) 0.033(6) 0.011(5) -0.022(6) -0.028(7)
C81 0.085(9) 0.093(9) 0.062(9) 0.006(7) -0.015(7) -0.040(8)
C82 0.060(8) 0.137(12) 0.067(9) -0.020(8) -0.022(6) 0.009(9)
C83 0.107(10) 0.108(10) 0.049(7) -0.005(7) -0.005(7) -0.065(9)
C84 0.077(9) 0.056(7) 0.044(8) -0.012(6) -0.016(7) -0.010(7)

loop_
_atom_type_symbol
_atom_type_description
_atom_type_scat_dispersion_real
_atom_type_scat_dispersion_imag
_atom_type_scat_source
C C 0.0033 0.0016 'International Tables Vol C Tables 4.2.6.8 and 6.1.1.4'
H H 0.0000 0.0000 'International Tables Vol C Tables 4.2.6.8 and 6.1.1.4'
N N 0.0061 0.0033 'International Tables Vol C Tables 4.2.6.8 and 6.1.1.4'
O O 0.0106 0.0060 'International Tables Vol C Tables 4.2.6.8 and 6.1.1.4'
K K 0.2009 0.2494 'International Tables Vol C Tables 4.2.6.8 and 6.1.1.4'
V V 0.3005 0.5294 'International Tables Vol C Tables 4.2.6.8 and 6.1.1.4'

loop_
_geom_angle_atom_site_label_1
_geom_angle_atom_site_label_2
_geom_angle_atom_site_label_3
_geom_angle
O18 K1 O20 135.1(3)
O18 K1 O21 82.6(3)
O20 K1 O21 82.6(3)
O18 K1 O19 81.6(3)
O20 K1 O19 79.7(3)
O21 K1 O19 135.1(3)
O18 K1 O25 139.7(5)
O20 K1 O25 76.4(5)
O21 K1 O25 77.2(6)
O19 K1 O25 136.1(6)
O18 K1 O23 81.8(5)
O20 K1 O23 129.5(5)
O21 K1 O23 144.8(5)
O19 K1 O23 72.8(5)
O25 K1 O23 95.2(7)
O18 K1 O22 71.0(4)
O20 K1 O22 142.1(4)
O21 K1 O22 73.5(5)
O19 K1 O22 137.5(4)
O25 K1 O22 70.0(6)
O23 K1 O22 71.7(6)
O18 K1 O24 140.3(6)
O20 K1 O24 67.2(6)
O21 K1 O24 137.1(6)
O19 K1 O24 70.1(6)
O25 K1 O24 66.8(7)
O23 K1 O24 63.8(7)
O22 K1 O24 112.6(8)
O18 K1 C21 16.2(3)
O20 K1 C21 119.6(3)
O21 K1 C21 83.3(3)
O19 K1 C21 70.6(3)
O25 K1 C21 153.0(6)
O23 K1 C21 90.1(5)
O22 K1 C21 86.8(5)
O24 K1 C21 137.8(6)
O18 K1 C63 119.4(3)
O20 K1 C63 17.2(3)
O21 K1 C63 70.6(3)
O19 K1 C63 81.5(3)
O25 K1 C63 86.1(5)
O23 K1 C63 143.9(5)
O22 K1 C63 140.3(4)
O24 K1 C63 84.0(7)
C21 K1 C63 105.0(3)
O18 K1 C84 71.9(3)
O20 K1 C84 83.1(3)
O21 K1 C84 16.0(3)
O19 K1 C84 120.2(3)
O25 K1 C84 92.9(6)
O23 K1 C84 147.5(5)
O22 K1 C84 81.7(5)
O24 K1 C84 146.8(6)
C21 K1 C84 69.6(3)
C63 K1 C84 68.0(3)
O18 K1 C42 82.2(3)
O20 K1 C42 68.9(3)
O21 K1 C42 119.4(3)
O19 K1 C42 16.6(3)
O25 K1 C42 138.1(5)
O23 K1 C42 89.3(5)
O22 K1 C42 148.8(5)
O24 K1 C42 78.3(6)
C21 K1 C42 68.3(3)
C63 K1 C42 67.3(3)
C84 K1 C42 105.2(3)
O18 K1 H25A 153.8
O20 K1 H25A 67.0
O21 K1 H25A 88.0
O19 K1 H25A 121.2
O25 K1 H25A 15.1
O23 K1 H25A 92.3
O22 K1 H25A 82.9
O24 K1 H25A 52.9
C21 K1 H25A 168.1
C63 K1 H25A 79.6
C84 K1 H25A 102.8
C42 K1 H25A 123.4
O18 K1 H25B 123.7
O20 K1 H25B 87.6
O21 K1 H25B 66.3
O19 K1 H25B 152.1
O25 K1 H25B 16.4
O23 K1 H25B 97.4
O22 K1 H25B 56.1
O24 K1 H25B 82.0
C21 K1 H25B 136.6
C63 K1 H25B 93.7
C84 K1 H25B 82.3
C42 K1 H25B 153.8
H25A K1 H25B 31.5
O1 V1 O8 106.4(3)
O1 V1 O9 106.8(3)
O8 V1 O9 87.0(3)
O1 V1 O6 106.9(3)
O8 V1 O6 146.6(3)
O9 V1 O6 85.1(3)
O1 V1 O7 106.7(3)
O8 V1 O7 84.3(3)
O9 V1 O7 146.4(3)
O6 V1 O7 84.6(3)
O1 V1 V2 111.5(2)
O8 V1 V2 130.4(2)
O9 V1 V2 52.36(19)
O6 V1 V2 32.75(19)
O7 V1 V2 112.95(19)
O1 V1 V4 111.2(2)
O8 V1 V4 31.75(18)
O9 V1 V4 114.07(18)
O6 V1 V4 128.72(19)
O7 V1 V4 52.60(18)
V2 V1 V4 137.31(7)
O1 V1 V5 110.4(2)
O8 V1 V5 54.61(19)
O9 V1 V5 32.52(18)
O6 V1 V5 113.63(19)
O7 V1 V5 130.5(2)
V2 V1 V5 82.37(6)
V4 V1 V5 83.54(6)
O1 V1 V3 112.1(2)
O8 V1 V3 111.6(2)
O9 V1 V3 128.7(2)
O6 V1 V3 52.73(19)
O7 V1 V3 31.87(18)
V2 V1 V3 82.42(6)
V4 V1 V3 81.37(6)
V5 V1 V3 137.53(7)
O2 V2 O6 103.5(3)
O2 V2 O10 100.9(3)
O6 V2 O10 100.4(3)
O2 V2 O14 95.0(3)
O6 V2 O14 91.6(3)
O10 V2 O14 157.2(3)
O2 V2 N1 104.7(3)
O6 V2 N1 150.2(3)
O10 V2 N1 83.8(3)
O14 V2 N1 76.4(3)
O2 V2 O9 174.0(3)
O6 V2 O9 72.4(2)
O10 V2 O9 84.2(2)
O14 V2 O9 80.9(2)
N1 V2 O9 78.7(3)
O2 V2 V1 138.0(2)
O6 V2 V1 34.62(19)
O10 V2 V1 92.06(19)
O14 V2 V1 86.8(2)
N1 V2 V1 116.3(2)
O9 V2 V1 37.85(14)
O3 V3 O7 105.1(3)
O3 V3 O11 98.8(3)
O7 V3 O11 100.0(3)
O3 V3 O15 94.5(3)
O7 V3 O15 93.0(3)
O11 V3 O15 158.3(3)
O3 V3 N2 104.8(3)
O7 V3 N2 148.7(3)
O11 V3 N2 84.6(3)
O15 V3 N2 75.4(3)
O3 V3 O6 174.8(3)
O7 V3 O6 71.4(2)
O11 V3 O6 85.6(2)
O15 V3 O6 82.1(2)
N2 V3 O6 78.2(3)
O3 V3 V1 138.8(3)
O7 V3 V1 33.82(18)
O11 V3 V1 93.4(2)
O15 V3 V1 87.8(2)
N2 V3 V1 115.5(2)
O6 V3 V1 37.57(14)
O4 V4 O8 103.3(3)
O4 V4 O12 99.5(3)
O8 V4 O12 100.0(3)
O4 V4 O16 95.2(3)
O8 V4 O16 92.3(3)
O12 V4 O16 158.1(3)
O4 V4 N3 106.1(3)
O8 V4 N3 149.3(3)
O12 V4 N3 83.8(3)
O16 V4 N3 76.6(3)
O4 V4 O7 173.7(3)
O8 V4 O7 71.6(2)
O12 V4 O7 85.2(3)
O16 V4 O7 81.5(2)
N3 V4 O7 78.4(3)
O4 V4 V1 136.9(2)
O8 V4 V1 33.6(2)
O12 V4 V1 92.9(2)
O16 V4 V1 87.3(2)
N3 V4 V1 116.2(2)
O7 V4 V1 38.01(14)
O5 V5 O9 102.5(3)
O5 V5 O13 98.0(3)
O9 V5 O13 99.5(3)
O5 V5 O17 97.6(3)
O9 V5 O17 92.3(3)
O13 V5 O17 158.0(3)
O5 V5 N4 109.6(3)
O9 V5 N4 146.8(3)
O13 V5 N4 84.6(3)
O17 V5 N4 75.5(3)
O5 V5 V1 136.5(3)
O9 V5 V1 34.08(18)
O13 V5 V1 91.7(2)
O17 V5 V1 87.6(2)
N4 V5 V1 113.4(2)
C15 N1 C16 116.9(8)
C15 N1 V2 125.7(7)
C16 N1 V2 116.0(6)
C36 N2 C37 116.4(9)
C36 N2 V3 122.9(7)
C37 N2 V3 117.6(7)
C57 N3 C58 117.8(9)
C57 N3 V4 126.2(7)
C58 N3 V4 114.9(6)
C78 N4 C79 116.3(9)
C78 N4 V5 124.8(7)
C79 N4 V5 117.1(7)
V2 O6 V1 112.6(3)
V2 O6 V3 144.2(3)
V1 O6 V3 89.7(2)
V3 O7 V1 114.3(3)
V3 O7 V4 143.0(3)
V1 O7 V4 89.4(2)
V4 O8 V1 114.6(3)
V5 O9 V1 113.4(3)
V5 O9 V2 145.6(3)
V1 O9 V2 89.8(2)
C1 O10 V2 140.8(6)
C22 O11 V3 138.4(7)
C43 O12 V4 140.8(6)
C64 O13 V5 140.2(6)
C21 O14 V2 126.9(7)
C42 O15 V3 123.9(7)
C63 O16 V4 124.8(6)
C84 O17 V5 127.5(7)
C21 O18 K1 130.0(7)
C42 O19 K1 130.2(9)
C63 O20 K1 127.2(7)
C84 O21 K1 129.8(8)
K1 O22 H22A 113.8
K1 O22 H22B 122.3
H22A O22 H22B 123.8
K1 O23 H23A 112.4
K1 O23 H23B 118.8
H23A O23 H23B 128.7
K1 O24 H24A 116.3
K1 O24 H24B 116.7
H24A O24 H24B 124.9
K1 O25 H25A 119.2
K1 O25 H25B 115.9
H25A O25 H25B 124.9
O10 C1 C2 121.2(10)
O10 C1 C6 117.1(9)
C2 C1 C6 121.7(10)
C1 C2 C3 116.0(11)
C1 C2 C7 120.2(10)
C3 C2 C7 123.8(10)
C4 C3 C2 126.5(11)
C4 C3 H3A 116.7
C2 C3 H3A 116.7
C3 C4 C5 116.8(12)
C3 C4 C11 120.0(11)
C5 C4 C11 123.2(12)
C4 C5 C6 121.1(12)
C4 C5 H5A 119.4
C6 C5 H5A 119.4
C1 C6 C15 124.1(10)
C1 C6 C5 117.8(10)
C15 C6 C5 117.8(11)
C10 C7 C8 115.9(11)
C10 C7 C9 108.3(10)
C8 C7 C9 108.1(9)
C10 C7 C2 108.9(9)
C8 C7 C2 105.5(9)
C9 C7 C2 110.0(10)
C7 C8 H8A 109.5
C7 C8 H8B 109.5
H8A C8 H8B 109.5
C7 C8 H8C 109.5
H8A C8 H8C 109.5
H8B C8 H8C 109.5
C7 C9 H9A 109.5
C7 C9 H9B 109.5
H9A C9 H9B 109.5
C7 C9 H9C 109.5
H9A C9 H9C 109.5
H9B C9 H9C 109.5
C7 C10 H10A 109.5
C7 C10 H10B 109.5
H10A C10 H10B 109.5
C7 C10 H10C 109.5
H10A C10 H10C 109.5
H10B C10 H10C 109.5
C4 C11 C12A 118.0(16)
C4 C11 C13 114.5(9)
C12A C11 C13 125.7(17)
C4 C11 C14 115.7(15)
C12A C11 C14 64(2)
C13 C11 C14 105.1(14)
C4 C11 C14A 108(2)
C12A C11 C14A 91(2)
C13 C11 C14A 85.1(17)
C14 C11 C14A 28.1(13)
C4 C11 C12 112.2(14)
C12A C11 C12 49.0(19)
C13 C11 C12 98.4(14)
C14 C11 C12 109.4(15)
C14A C11 C12 133.1(19)
C11 C12 H12A 109.5
C11 C12 H12B 109.5
H12A C12 H12B 109.5
C11 C12 H12C 109.5
H12A C12 H12C 109.5
H12B C12 H12C 109.5
C11 C14 H14A 109.5
C11 C14 H14B 109.5
H14A C14 H14B 109.5
C11 C14 H14C 109.5
H14A C14 H14C 109.5
H14B C14 H14C 109.5
C11 C12A H12D 109.5
C11 C12A H12E 109.5
H12D C12A H12E 109.5
C11 C12A H12F 109.5
H12D C12A H12F 109.5
H12E C12A H12F 109.5
C11 C14A H14D 109.5
C11 C14A H14E 109.5
H14D C14A H14E 109.5
C11 C14A H14F 109.5
H14D C14A H14F 109.5
H14E C14A H14F 109.5
C11 C13 H13A 109.5
C11 C13 H13B 109.5
H13A C13 H13B 109.5
C11 C13 H13C 109.5
H13A C13 H13C 109.5
H13B C13 H13C 109.5
N1 C15 C6 125.6(10)
N1 C15 H15A 117.2
C6 C15 H15A 117.2
N1 C16 C17 114.5(8)
N1 C16 C21 105.5(8)
C17 C16 C21 111.8(8)
N1 C16 H16A 108.3
C17 C16 H16A 108.3
C21 C16 H16A 108.3
C18 C17 C20 109.7(9)
C18 C17 C16 108.6(8)
C20 C17 C16 111.4(8)
C18 C17 C19 105.9(8)
C20 C17 C19 110.3(9)
C16 C17 C19 110.7(8)
C17 C18 H18A 109.5
C17 C18 H18B 109.5
H18A C18 H18B 109.5
C17 C18 H18C 109.5
H18A C18 H18C 109.5
H18B C18 H18C 109.5
C17 C19 H19A 109.5
C17 C19 H19B 109.5
H19A C19 H19B 109.5
C17 C19 H19C 109.5
H19A C19 H19C 109.5
H19B C19 H19C 109.5
C17 C20 H20A 109.5
C17 C20 H20B 109.5
H20A C20 H20B 109.5
C17 C20 H20C 109.5
H20A C20 H20C 109.5
H20B C20 H20C 109.5
O18 C21 O14 125.6(10)
O18 C21 C16 122.5(12)
O14 C21 C16 111.9(10)
O18 C21 K1 33.7(5)
O14 C21 K1 92.1(6)
C16 C21 K1 155.7(9)
O11 C22 C23 125.1(10)
O11 C22 C27 121.1(9)
C23 C22 C27 113.8(9)
C24 C23 C22 121.9(9)
C24 C23 C28 119.0(9)
C22 C23 C28 118.9(9)
C23 C24 C25 123.3(9)
C23 C24 H24C 118.4
C25 C24 H24C 118.4
C26 C25 C24 115.2(9)
C26 C25 C32 127.0(9)
C24 C25 C32 117.7(10)
C27 C26 C25 125.8(10)
C27 C26 H26A 117.1
C25 C26 H26A 117.1
C26 C27 C36 121.8(11)
C26 C27 C22 119.9(9)
C36 C27 C22 118.0(10)
C30 C28 C23 114.4(9)
C30 C28 C31 110.0(9)
C23 C28 C31 110.2(8)
C30 C28 C29 107.6(9)
C23 C28 C29 106.3(8)
C31 C28 C29 108.0(9)
C28 C29 H29A 109.5
C28 C29 H29B 109.5
H29A C29 H29B 109.5
C28 C29 H29C 109.5
H29A C29 H29C 109.5
H29B C29 H29C 109.5
C28 C30 H30A 109.5
C28 C30 H30B 109.5
H30A C30 H30B 109.5
C28 C30 H30C 109.5
H30A C30 H30C 109.5
H30B C30 H30C 109.5
C28 C31 H31A 109.5
C28 C31 H31B 109.5
H31A C31 H31B 109.5
C28 C31 H31C 109.5
H31A C31 H31C 109.5
H31B C31 H31C 109.5
C25 C32 C34 113.8(9)
C25 C32 C35 105.6(10)
C34 C32 C35 109.2(10)
C25 C32 C33 109.3(10)
C34 C32 C33 111.7(11)
C35 C32 C33 106.8(10)
C32 C33 H33A 109.5
C32 C33 H33B 109.5
H33A C33 H33B 109.5
C32 C33 H33C 109.5
H33A C33 H33C 109.5
H33B C33 H33C 109.5
C32 C34 H34A 109.5
C32 C34 H34B 109.5
H34A C34 H34B 109.5
C32 C34 H34C 109.5
H34A C34 H34C 109.5
H34B C34 H34C 109.5
C32 C35 H35A 109.5
C32 C35 H35B 109.5
H35A C35 H35B 109.5
C32 C35 H35C 109.5
H35A C35 H35C 109.5
H35B C35 H35C 109.5
N2 C36 C27 127.7(10)
N2 C36 H36A 116.1
C27 C36 H36A 116.1
N2 C37 C42 103.0(10)
N2 C37 C38 113.5(17)
C42 C37 C38 121.1(16)
N2 C37 C38A 110.9(18)
C42 C37 C38A 102.7(16)
C38 C37 C38A 22(2)
N2 C37 H37A 106.1
C42 C37 H37A 106.1
C38 C37 H37A 106.1
C38A C37 H37A 125.8
C41 C38 C37 101(2)
C41 C38 C39 115(3)
C37 C38 C39 107(3)
C41 C38 C40 118(3)
C37 C38 C40 108.9(19)
C39 C38 C40 106(4)
C38 C39 H39A 109.5
C38 C39 H39B 109.5
H39A C39 H39B 109.5
C38 C39 H39C 109.5
H39A C39 H39C 109.5
H39B C39 H39C 109.5
C38 C40 H40A 109.5
C38 C40 H40B 109.5
H40A C40 H40B 109.5
C38 C40 H40C 109.5
H40A C40 H40C 109.5
H40B C40 H40C 109.5
C38 C41 H41A 109.5
C38 C41 H41B 109.5
H41A C41 H41B 109.5
C38 C41 H41C 109.5
H41A C41 H41C 109.5
H41B C41 H41C 109.5
C41A C38A C37 119(3)
C41A C38A C39A 108(4)
C37 C38A C39A 110(3)
C41A C38A C40A 102(3)
C37 C38A C40A 112(2)
C39A C38A C40A 105(4)
C38A C39A H39D 109.5
C38A C39A H39E 109.5
H39D C39A H39E 109.5
C38A C39A H39F 109.5
H39D C39A H39F 109.5
H39E C39A H39F 109.5
C38A C40A H40D 109.5
C38A C40A H40E 109.5
H40D C40A H40E 109.5
C38A C40A H40F 109.5
H40D C40A H40F 109.5
H40E C40A H40F 109.5
C38A C41A H41D 109.5
C38A C41A H41E 109.5
H41D C41A H41E 109.5
C38A C41A H41F 109.5
H41D C41A H41F 109.5
H41E C41A H41F 109.5
O19 C42 O15 120.6(13)
O19 C42 C37 121.6(14)
O15 C42 C37 117.7(10)
O19 C42 K1 33.2(6)
O15 C42 K1 87.7(7)
C37 C42 K1 153.5(10)
O12 C43 C44 122.4(9)
O12 C43 C48 117.9(9)
C44 C43 C48 119.6(10)
C43 C44 C45 118.1(10)
C43 C44 C49 118.4(10)
C45 C44 C49 123.3(10)
C44 C45 C46 124.7(11)
C44 C45 H45A 117.7
C46 C45 H45A 117.6
C47 C46 C45 116.3(10)
C47 C46 C53 121.0(11)
C45 C46 C53 122.7(11)
C46 C47 C48 122.9(10)
C46 C47 H47A 118.5
C48 C47 H47A 118.5
C47 C48 C43 118.3(9)
C47 C48 C57 120.5(10)
C43 C48 C57 120.7(9)
C50 C49 C52 112.0(10)
C50 C49 C51 107.4(10)
C52 C49 C51 105.7(9)
C50 C49 C44 112.4(9)
C52 C49 C44 109.0(9)
C51 C49 C44 110.1(10)
C49 C50 H50A 109.5
C49 C50 H50B 109.5
H50A C50 H50B 109.5
C49 C50 H50C 109.5
H50A C50 H50C 109.5
H50B C50 H50C 109.5
C49 C51 H51A 109.5
C49 C51 H51B 109.5
H51A C51 H51B 109.5
C49 C51 H51C 109.5
H51A C51 H51C 109.5
H51B C51 H51C 109.5
C49 C52 H52A 109.5
C49 C52 H52B 109.5
H52A C52 H52B 109.5
C49 C52 H52C 109.5
H52A C52 H52C 109.5
H52B C52 H52C 109.5
C55 C53 C54A 120.6(14)
C55 C53 C46 111.6(10)
C54A C53 C46 113.5(11)
C55 C53 C56 124.8(19)
C54A C53 C56 67(2)
C46 C53 C56 112.4(17)
C55 C53 C54 83.5(17)
C54A C53 C54 49.8(16)
C46 C53 C54 103.8(16)
C56 C53 C54 116(2)
C55 C53 C56A 95.1(12)
C54A C53 C56A 98.9(15)
C46 C53 C56A 115.1(12)
C56 C53 C56A 35.6(16)
C54 C53 C56A 138.4(19)
C53 C54 H54A 109.5
C53 C54 H54B 109.5
H54A C54 H54B 109.5
C53 C54 H54C 109.5
H54A C54 H54C 109.5
H54B C54 H54C 109.5
C53 C56 H56A 109.5
C53 C56 H56B 109.5
H56A C56 H56B 109.5
C53 C56 H56C 109.5
H56A C56 H56C 109.5
H56B C56 H56C 109.5
C53 C54A H54D 109.5
C53 C54A H54E 109.5
H54D C54A H54E 109.5
C53 C54A H54F 109.5
H54D C54A H54F 109.5
H54E C54A H54F 109.5
C53 C56A H56D 109.5
C53 C56A H56E 109.5
H56D C56A H56E 109.5
C53 C56A H56F 109.5
H56D C56A H56F 109.5
H56E C56A H56F 109.5
C53 C55 H55A 109.5
C53 C55 H55B 109.5
H55A C55 H55B 109.5
C53 C55 H55C 109.5
H55A C55 H55C 109.5
H55B C55 H55C 109.5
N3 C57 C48 126.4(10)
N3 C57 H57A 116.8
C48 C57 H57A 116.8
N3 C58 C63 105.0(8)
N3 C58 C59 116.1(8)
C63 C58 C59 111.0(9)
N3 C58 H58A 108.1
C63 C58 H58A 108.1
C59 C58 H58A 108.1
C60 C59 C62 110.3(11)
C60 C59 C61 107.8(10)
C62 C59 C61 110.7(11)
C60 C59 C58 109.6(10)
C62 C59 C58 110.0(10)
C61 C59 C58 108.5(10)
C59 C60 H60A 109.5
C59 C60 H60B 109.5
H60A C60 H60B 109.5
C59 C60 H60C 109.5
H60A C60 H60C 109.5
H60B C60 H60C 109.5
C59 C61 H61A 109.5
C59 C61 H61B 109.5
H61A C61 H61B 109.5
C59 C61 H61C 109.5
H61A C61 H61C 109.5
H61B C61 H61C 109.5
C59 C62 H62A 109.5
C59 C62 H62B 109.5
H62A C62 H62B 109.5
C59 C62 H62C 109.5
H62A C62 H62C 109.5
H62B C62 H62C 109.5
O20 C63 O16 124.8(9)
O20 C63 C58 120.5(11)
O16 C63 C58 114.7(10)
O20 C63 K1 35.6(5)
O16 C63 K1 89.3(6)
C58 C63 K1 155.8(8)
O13 C64 C65 121.5(9)
O13 C64 C69 118.5(9)
C65 C64 C69 120.0(10)
C64 C65 C66 118.6(10)
C64 C65 C70 121.0(10)
C66 C65 C70 120.4(10)
C65 C66 C67 121.6(10)
C65 C66 H66A 119.2
C67 C66 H66A 119.2
C68 C67 C66 117.1(11)
C68 C67 C74 125.2(11)
C66 C67 C74 117.1(10)
C67 C68 C69 123.6(11)
C67 C68 H68A 118.2
C69 C68 H68A 118.2
C68 C69 C64 119.0(9)
C68 C69 C78 119.6(9)
C64 C69 C78 120.7(9)
C65 C70 C71 110.2(9)
C65 C70 C73 111.1(9)
C71 C70 C73 112.7(10)
C65 C70 C72A 126(2)
C71 C70 C72A 97(3)
C73 C70 C72A 99(3)
C65 C70 C72 104.8(19)
C71 C70 C72 111(2)
C73 C70 C72 106.3(19)
C72A C70 C72 22(2)
C70 C71 H71A 109.5
C70 C71 H71B 109.5
H71A C71 H71B 109.5
C70 C71 H71C 109.5
H71A C71 H71C 109.5
H71B C71 H71C 109.5
C70 C72 H72A 109.5
C70 C72 H72B 109.5
H72A C72 H72B 109.5
C70 C72 H72C 109.5
H72A C72 H72C 109.5
H72B C72 H72C 109.5
C70 C72A H72D 109.5
C70 C72A H72E 109.5
H72D C72A H72E 109.5
C70 C72A H72F 109.5
H72D C72A H72F 109.5
H72E C72A H72F 109.5
C70 C73 H73A 109.5
C70 C73 H73B 109.5
H73A C73 H73B 109.5
C70 C73 H73C 109.5
H73A C73 H73C 109.5
H73B C73 H73C 109.5
C76 C74 C67 113.6(10)
C76 C74 C75 103.2(11)
C67 C74 C75 108.8(10)
C76 C74 C77 123(2)
C67 C74 C77 107.2(13)
C75 C74 C77 100(2)
C76 C74 C77A 102(2)
C67 C74 C77A 105.2(14)
C75 C74 C77A 124(3)
C77 C74 C77A 26.5(15)
C74 C75 H75A 109.5
C74 C75 H75B 109.5
H75A C75 H75B 109.5
C74 C75 H75C 109.5
H75A C75 H75C 109.5
H75B C75 H75C 109.5
C74 C76 H76A 109.5
C74 C76 H76B 109.5
H76A C76 H76B 109.5
C74 C76 H76C 109.5
H76A C76 H76C 109.5
H76B C76 H76C 109.5
C74 C77 H77A 109.5
C74 C77 H77B 109.5
H77A C77 H77B 109.5
C74 C77 H77C 109.5
H77A C77 H77C 109.5
H77B C77 H77C 109.5
C74 C77A H77D 109.5
C74 C77A H77E 109.5
H77D C77A H77E 109.5
C74 C77A H77F 109.5
H77D C77A H77F 109.5
H77E C77A H77F 109.5
N4 C78 C69 126.7(10)
N4 C78 H78A 116.6
C69 C78 H78A 116.6
N4 C79 C84 107.8(8)
N4 C79 C80 115.0(8)
C84 C79 C80 111.0(8)
N4 C79 H79A 107.6
C84 C79 H79A 107.6
C80 C79 H79A 107.6
C82 C80 C83 112.2(11)
C82 C80 C81 114.3(9)
C83 C80 C81 107.3(10)
C82 C80 C79 107.3(9)
C83 C80 C79 108.1(9)
C81 C80 C79 107.4(9)
C80 C81 H81A 109.5
C80 C81 H81B 109.5
H81A C81 H81B 109.5
C80 C81 H81C 109.5
H81A C81 H81C 109.5
H81B C81 H81C 109.5
C80 C82 H82A 109.5
C80 C82 H82B 109.5
H82A C82 H82B 109.5
C80 C82 H82C 109.5
H82A C82 H82C 109.5
H82B C82 H82C 109.5
C80 C83 H83A 109.5
C80 C83 H83B 109.5
H83A C83 H83B 109.5
C80 C83 H83C 109.5
H83A C83 H83C 109.5
H83B C83 H83C 109.5
O21 C84 O17 124.3(11)
O21 C84 C79 126.4(10)
O17 C84 C79 109.2(9)
O21 C84 K1 34.2(6)
O17 C84 K1 90.7(6)
C79 C84 K1 159.4(7)

loop_
_geom_bond_atom_site_label_1
_geom_bond_atom_site_label_2
_geom_bond_distance
K1 O18 2.374(7)
K1 O20 2.393(8)
K1 O21 2.410(8)
K1 O19 2.423(8)
K1 O25 2.52(2)
K1 O23 2.77(2)
K1 O22 2.82(2)
K1 O24 2.91(3)
K1 C21 3.274(12)
K1 C63 3.275(10)
K1 C84 3.295(13)
K1 C42 3.381(13)
K1 H25A 3.0708
K1 H25B 3.0628
V1 O1 1.547(6)
V1 O8 1.865(6)
V1 O9 1.876(6)
V1 O6 1.882(6)
V1 O7 1.885(6)
V1 V2 3.058(2)
V1 V4 3.061(2)
V1 V5 3.073(2)
V1 V3 3.086(2)
V2 O2 1.579(6)
V2 O6 1.792(6)
V2 O10 1.863(7)
V2 O14 1.923(7)
V2 N1 2.100(8)
V2 O9 2.421(6)
V3 O3 1.551(6)
V3 O7 1.788(6)
V3 O11 1.814(7)
V3 O15 1.924(7)
V3 N2 2.086(9)
V3 O6 2.456(6)
V4 O4 1.581(6)
V4 O8 1.772(6)
V4 O12 1.820(7)
V4 O16 1.930(7)
V4 N3 2.083(8)
V4 O7 2.432(6)
V5 O5 1.586(6)
V5 O9 1.800(6)
V5 O13 1.824(7)
V5 O17 1.913(7)
V5 N4 2.097(8)
N1 C15 1.295(12)
N1 C16 1.511(11)
N2 C36 1.328(13)
N2 C37 1.475(12)
N3 C57 1.264(12)
N3 C58 1.486(12)
N4 C78 1.276(12)
N4 C79 1.422(11)
O10 C1 1.324(12)
O11 C22 1.250(12)
O12 C43 1.349(10)
O13 C64 1.323(11)
O14 C21 1.342(14)
O15 C42 1.278(15)
O16 C63 1.277(13)
O17 C84 1.341(12)
O18 C21 1.196(13)
O19 C42 1.266(12)
O20 C63 1.216(12)
O21 C84 1.182(12)
O22 H22A 1.0068
O22 H22B 0.8772
O23 H23A 0.9851
O23 H23B 0.8582
O24 H24A 0.9428
O24 H24B 0.9329
O25 H25A 0.9142
O25 H25B 0.9611
C1 C2 1.376(13)
C1 C6 1.407(14)
C2 C3 1.380(14)
C2 C7 1.605(15)
C3 C4 1.361(15)
C3 H3A 0.9300
C4 C5 1.368(15)
C4 C11 1.438(17)
C5 C6 1.432(14)
C5 H5A 0.9300
C6 C15 1.411(13)
C7 C10 1.474(14)
C7 C8 1.514(15)
C7 C9 1.527(13)
C8 H8A 0.9600
C8 H8B 0.9600
C8 H8C 0.9600
C9 H9A 0.9600
C9 H9B 0.9600
C9 H9C 0.9600
C10 H10A 0.9600
C10 H10B 0.9600
C10 H10C 0.9600
C11 C12A 1.514(17)
C11 C13 1.520(12)
C11 C14 1.538(16)
C11 C14A 1.550(17)
C11 C12 1.549(16)
C12 H12A 0.9600
C12 H12B 0.9600
C12 H12C 0.9600
C14 H14A 0.9600
C14 H14B 0.9600
C14 H14C 0.9600
C12A H12D 0.9600
C12A H12E 0.9600
C12A H12F 0.9600
C14A H14D 0.9600
C14A H14E 0.9600
C14A H14F 0.9600
C13 H13A 0.9600
C13 H13B 0.9600
C13 H13C 0.9600
C15 H15A 0.9300
C16 C17 1.536(12)
C16 C21 1.557(14)
C16 H16A 0.9800
C17 C18 1.499(11)
C17 C20 1.503(14)
C17 C19 1.552(13)
C18 H18A 0.9600
C18 H18B 0.9600
C18 H18C 0.9600
C19 H19A 0.9600
C19 H19B 0.9600
C19 H19C 0.9600
C20 H20A 0.9600
C20 H20B 0.9600
C20 H20C 0.9600
C22 C23 1.434(13)
C22 C27 1.504(15)
C23 C24 1.396(12)
C23 C28 1.546(13)
C24 C25 1.400(13)
C24 H24C 0.9300
C25 C26 1.395(14)
C25 C32 1.521(15)
C26 C27 1.354(13)
C26 H26A 0.9300
C27 C36 1.380(13)
C28 C30 1.461(13)
C28 C31 1.562(14)
C28 C29 1.571(15)
C29 H29A 0.9600
C29 H29B 0.9600
C29 H29C 0.9600
C30 H30A 0.9600
C30 H30B 0.9600
C30 H30C 0.9600
C31 H31A 0.9600
C31 H31B 0.9600
C31 H31C 0.9600
C32 C34 1.549(17)
C32 C35 1.590(16)
C32 C33 1.609(17)
C33 H33A 0.9600
C33 H33B 0.9600
C33 H33C 0.9600
C34 H34A 0.9600
C34 H34B 0.9600
C34 H34C 0.9600
C35 H35A 0.9600
C35 H35B 0.9600
C35 H35C 0.9600
C36 H36A 0.9300
C37 C42 1.503(17)
C37 C38 1.538(18)
C37 C38A 1.540(18)
C37 H37A 0.9800
C38 C41 1.51(2)
C38 C39 1.543(18)
C38 C40 1.558(19)
C39 H39A 0.9600
C39 H39B 0.9600
C39 H39C 0.9600
C40 H40A 0.9600
C40 H40B 0.9600
C40 H40C 0.9600
C41 H41A 0.9600
C41 H41B 0.9600
C41 H41C 0.9600
C38A C41A 1.51(2)
C38A C39A 1.541(19)
C38A C40A 1.55(2)
C39A H39D 0.9600
C39A H39E 0.9600
C39A H39F 0.9600
C40A H40D 0.9600
C40A H40E 0.9600
C40A H40F 0.9600
C41A H41D 0.9600
C41A H41E 0.9600
C41A H41F 0.9600
C43 C44 1.354(12)
C43 C48 1.398(13)
C44 C45 1.360(14)
C44 C49 1.565(15)
C45 C46 1.363(15)
C45 H45A 0.9300
C46 C47 1.328(14)
C46 C53 1.546(17)
C47 C48 1.388(14)
C47 H47A 0.9300
C48 C57 1.474(13)
C49 C50 1.494(16)
C49 C52 1.504(14)
C49 C51 1.531(15)
C50 H50A 0.9600
C50 H50B 0.9600
C50 H50C 0.9600
C51 H51A 0.9600
C51 H51B 0.9600
C51 H51C 0.9600
C52 H52A 0.9600
C52 H52B 0.9600
C52 H52C 0.9600
C53 C55 1.541(13)
C53 C54A 1.543(15)
C53 C56 1.563(18)
C53 C54 1.592(18)
C53 C56A 1.634(16)
C54 H54A 0.9600
C54 H54B 0.9600
C54 H54C 0.9600
C56 H56A 0.9600
C56 H56B 0.9600
C56 H56C 0.9600
C54A H54D 0.9600
C54A H54E 0.9600
C54A H54F 0.9600
C56A H56D 0.9600
C56A H56E 0.9600
C56A H56F 0.9600
C55 H55A 0.9600
C55 H55B 0.9600
C55 H55C 0.9600
C57 H57A 0.9300
C58 C63 1.536(14)
C58 C59 1.574(15)
C58 H58A 0.9800
C59 C60 1.510(15)
C59 C62 1.541(18)
C59 C61 1.542(16)
C60 H60A 0.9600
C60 H60B 0.9600
C60 H60C 0.9600
C61 H61A 0.9600
C61 H61B 0.9600
C61 H61C 0.9600
C62 H62A 0.9600
C62 H62B 0.9600
C62 H62C 0.9600
C64 C65 1.394(14)
C64 C69 1.422(13)
C65 C66 1.393(14)
C65 C70 1.505(15)
C66 C67 1.439(15)
C66 H66A 0.9300
C67 C68 1.353(14)
C67 C74 1.531(15)
C68 C69 1.375(14)
C68 H68A 0.9300
C69 C78 1.455(13)
C70 C71 1.513(16)
C70 C73 1.518(14)
C70 C72A 1.55(2)
C70 C72 1.554(18)
C71 H71A 0.9600
C71 H71B 0.9600
C71 H71C 0.9600
C72 H72A 0.9600
C72 H72B 0.9600
C72 H72C 0.9600
C72A H72D 0.9600
C72A H72E 0.9600
C72A H72F 0.9600
C73 H73A 0.9600
C73 H73B 0.9600
C73 H73C 0.9600
C74 C76 1.511(16)
C74 C75 1.542(17)
C74 C77 1.556(19)
C74 C77A 1.58(2)
C75 H75A 0.9600
C75 H75B 0.9600
C75 H75C 0.9600
C76 H76A 0.9600
C76 H76B 0.9600
C76 H76C 0.9600
C77 H77A 0.9600
C77 H77B 0.9600
C77 H77C 0.9600
C77A H77D 0.9600
C77A H77E 0.9600
C77A H77F 0.9600
C78 H78A 0.9300
C79 C84 1.564(15)
C79 C80 1.618(13)
C79 H79A 0.9800
C80 C82 1.468(16)
C80 C83 1.496(15)
C80 C81 1.546(15)
C81 H81A 0.9600
C81 H81B 0.9600
C81 H81C 0.9600
C82 H82A 0.9600
C82 H82B 0.9600
C82 H82C 0.9600
C83 H83A 0.9600
C83 H83B 0.9600
C83 H83C 0.9600
